data_1530233
loop_
_publ_author_name
'Kuz'ma, Yu.B.'
'Chaban, N.F.'

_publ_section_title
;
 The crystal structure of the compound Fe2 Al B2
;
_journal_name_full 'Izvestiya Akademii Nauk SSSR, Neorganicheskie Materialy'
_journal_page_first 384
_journal_page_last 385
_journal_volume 5
_journal_year 1969
_chemical_formula_sum 'Al B2 Fe2'
_chemical_name_systematic 'Al Fe2 B2'
_space_group_IT_number 65
_symmetry_space_group_name_Hall '-C 2 2'
_symmetry_space_group_name_H-M 'C m m m'
_cell_angle_alpha 90
_cell_angle_beta 90
_cell_angle_gamma 90
_cell_formula_units_Z 2
_cell_length_a 2.923
_cell_length_b 11.046
_cell_length_c 2.875
_cell_volume 92.826
_citation_journal_id_ASTM IVNMAW
_cod_data_source_file Kuzma_IVNMAW_1969_1945.cif
_cod_data_source_block Al1B2Fe2
_cod_original_cell_volume 92.82644
_cod_original_formula_sum 'Al1 B2 Fe2'
_cod_database_code 1530233

loop_
_symmetry_equiv_pos_as_xyz
x,y,z
-x,-y,z
x,-y,-z
-x,y,-z
-x,-y,-z
x,y,-z
-x,y,z
x,-y,z
x+1/2,y+1/2,z
-x+1/2,-y+1/2,z
x+1/2,-y+1/2,-z
-x+1/2,y+1/2,-z
-x+1/2,-y+1/2,-z
x+1/2,y+1/2,-z
-x+1/2,y+1/2,z
x+1/2,-y+1/2,z

loop_
_atom_site_label
_atom_site_type_symbol
_atom_site_fract_x
_atom_site_fract_y
_atom_site_fract_z
_atom_site_occupancy
_atom_site_U_iso_or_equiv
Al1 Al 0 0 0 1 0.0
B1 B 0 0.22 0 1 0.0
Fe1 Fe 0 0.352 0.5 1 0.0
